data_2100035
loop_
_publ_author_name
'Richard E. Marsh'

_publ_section_title
;
 Space group <i>P</i>1: an update
;
_journal_issue 3
_journal_name_full 'Acta Crystallographica Section B'
_journal_page_first 359
_journal_page_last 359
_journal_paper_doi 10.1107/S0108768105009651
_journal_volume 61
_journal_year 2005
_chemical_formula_moiety 'C30 H28 N2 O4, 2(C7 H8 O)'
_chemical_formula_sum 'C44 H44 N2 O6'
_space_group_crystal_system triclinic
_space_group_IT_number 2
_space_group_name_Hall '-P 1'
_space_group_name_H-M_alt 'P -1'
_audit_creation_method CRYM
_cell_angle_alpha 92.50
_cell_angle_beta 97.77
_cell_angle_gamma 93.56
_cell_formula_units_Z 1
_cell_length_a 10.3654
_cell_length_b 12.1845
_cell_length_c 7.5077
_cell_volume 936.385
_cod_data_source_file bk0148.cif
_cod_data_source_block GIXPAE
_cod_depositor_comments
;
 Updating space group information and adding the symmetry operation list.

 Antanas Vaitkus,
 2018-06-14

 Marking attached hydrogen atoms.

 Antanas Vaitkus,
 2017-03-27

  Added moiety chemical formula and Z value from Marsh (2005) paper.
  The summary chemical formula is calculated from moiety formula using
  AdHocParser
  (svn://www.crystallography.net/cod-tools/trunk/Formulae/AdHocParser.yp,
  revision 1441.)

  Andrius Merkys
  2013-11-11
;
_cod_original_sg_symbol_H-M P-1
_cod_original_formula_sum 'not given'
_cod_database_code 2100035

loop_
_space_group_symop_id
_space_group_symop_operation_xyz
1 x,y,z
2 -x,-y,-z

loop_
_atom_site_label
_atom_site_fract_x
_atom_site_fract_y
_atom_site_fract_z
_atom_site_type_symbol
_atom_site_attached_hydrogens
O1 0.48450 0.35900 0.93550 O 0
O2 0.14500 0.40900 0.50150 O 0
O3 0.28250 0.63450 0.83700 O 0
N1 0.29600 0.36000 0.73600 N 0
C1 0.42800 0.38400 0.79350 C 0
C2 0.48000 0.44500 0.64850 C 0
C3 0.39300 0.51500 0.36200 C 0
C4 0.37700 0.46000 0.51500 C 0
C5 0.25550 0.40950 0.57250 C 0
C6 0.20600 0.31650 0.85050 C 0
C7 0.17250 0.20350 0.85800 C 0
C8 0.09050 0.17700 0.98400 C 0
C9 0.04100 0.25500 1.09050 C 0
C10 0.07150 0.36400 1.07400 C 0
C11 0.15400 0.39500 0.95300 C 0
C12 0.22200 0.11150 0.74300 C 0
C13 0.21700 0.13950 0.54450 C 0
C14 0.13700 0.00350 0.74350 C 0
C15 0.36000 0.09050 0.82300 C 0
C16 0.28650 0.69450 0.68850 C 0
C17 0.17750 0.68450 0.55850 C 0
C18 0.17650 0.74200 0.40550 C 0
C19 0.28200 0.81050 0.37600 C 0
C20 0.38950 0.82050 0.50950 C 0
C21 0.39300 0.76300 0.66400 C 0
C22 0.27900 0.87400 0.20800 C 3
H1 0.32250 0.52530 0.27085 H 0
H2 0.06775 0.10115 0.99840 H 0
H3 -0.01405 0.23225 1.17570 H 0
H4 0.03560 0.41835 1.14420 H 0
H5 0.17610 0.47045 0.94075 H 0
H6 0.27040 0.20535 0.53815 H 0
H7 0.25100 0.08105 0.48075 H 0
H8 0.13080 0.14890 0.49475 H 0
H9 0.04980 0.01370 0.69435 H 0
H10 0.17055 -0.05255 0.67485 H 0
H11 0.13880 -0.01835 0.86460 H 0
H12 0.36075 0.07000 0.94400 H 0
H13 0.39100 0.03260 0.75510 H 0
H14 0.41545 0.15520 0.82135 H 0
H15 0.10360 0.63830 0.57565 H 0
H16 0.10180 0.73385 0.31660 H 0
H17 0.46310 0.86760 0.49295 H 0
H18 0.46805 0.77070 0.75285 H 0
H22 0.35560 0.63810 0.92900 H 0
